data_4127186
loop_
_publ_author_name
'Jie, Kecheng'
'Zhou, Yujuan'
'Li, Errui'
'Zhao, Run'
'Liu, Ming'
'Huang, Feihe'

_publ_section_title
;
 Linear Positional Isomer Sorting in Nonporous Adaptive Crystals of a
 Pillar[5]arene.
;
_journal_name_full 'Journal of the American Chemical Society'
_journal_paper_doi 10.1021/jacs.7b13156
_journal_year 2018
_chemical_formula_moiety 'C55 H70 O10, C5 H12'
_chemical_formula_sum 'C60 H82 O10'
_chemical_formula_weight 963.25
_space_group_crystal_system orthorhombic
_space_group_IT_number 60
_space_group_name_Hall '-P 2n 2ab'
_space_group_name_H-M_alt 'P b c n'
_symmetry_space_group_name_Hall '-P 2n 2ab'
_symmetry_space_group_name_H-M 'P b c n'
_atom_sites_solution_hydrogens geom
_audit_creation_date 2017-01-11
_audit_creation_method
;
Olex2 1.2
(compiled 2017.01.04 svn.r3372 for OlexSys, GUI svn.r5289)
;
_cell_angle_alpha 90.0
_cell_angle_beta 90.0
_cell_angle_gamma 90.0
_cell_formula_units_Z 8
_cell_length_a 43.4083(19)
_cell_length_b 15.7004(7)
_cell_length_c 16.1394(6)
_cell_measurement_reflns_used 3511
_cell_measurement_temperature 170.1
_cell_measurement_theta_max 67.4633
_cell_measurement_theta_min 3.4099
_cell_volume 10999.4(8)
_computing_cell_refinement
;
CrysAlisPro, Agilent Technologies,
Version 1.171.35.11 (release 16-05-2011 CrysAlis171 .NET)
(compiled May 16 2011,17:55:39)
;
_computing_data_collection
;
CrysAlisPro, Agilent Technologies,
Version 1.171.35.11 (release 16-05-2011 CrysAlis171 .NET)
(compiled May 16 2011,17:55:39)
;
_computing_data_reduction
;
CrysAlisPro, Agilent Technologies,
Version 1.171.35.11 (release 16-05-2011 CrysAlis171 .NET)
(compiled May 16 2011,17:55:39)
;
_computing_molecular_graphics 'Olex2 (Dolomanov et al., 2009)'
_computing_publication_material 'Olex2 (Dolomanov et al., 2009)'
_computing_structure_refinement 'ShelXL (Sheldrick, 2015)'
_diffrn_ambient_temperature 170.0
_diffrn_detector_area_resol_mean 10.3592
_diffrn_measured_fraction_theta_full 0.979
_diffrn_measured_fraction_theta_max 0.979
_diffrn_measurement_details
;
#__ type_ start__ end____ width___ exp.time_
  1 omega  -34.00   67.00   1.0000    1.5000
omega____ theta____ kappa____ phi______ frames
    -       40.3188  -38.0000  -60.0000 101

#__ type_ start__ end____ width___ exp.time_
  2 omega   20.00   61.00   1.0000    1.5000
omega____ theta____ kappa____ phi______ frames
    -       93.5000  -45.0000    0.0000 41

#__ type_ start__ end____ width___ exp.time_
  3 omega   23.00   71.00   1.0000    1.5000
omega____ theta____ kappa____ phi______ frames
    -       93.5000  -45.0000 -120.0000 48

#__ type_ start__ end____ width___ exp.time_
  4 omega   33.00   77.00   1.0000    1.5000
omega____ theta____ kappa____ phi______ frames
    -       93.5000  -45.0000   90.0000 44

#__ type_ start__ end____ width___ exp.time_
  5 omega   76.00  152.00   1.0000    1.5000
omega____ theta____ kappa____ phi______ frames
    -       93.5000  -15.0000 -150.0000 76

#__ type_ start__ end____ width___ exp.time_
  6 omega   40.00   77.00   1.0000    1.5000
omega____ theta____ kappa____ phi______ frames
    -       93.5000  -45.0000  -60.0000 37

#__ type_ start__ end____ width___ exp.time_
  7 omega   10.00   36.00   1.0000    1.5000
omega____ theta____ kappa____ phi______ frames
    -       93.5000  -15.0000 -150.0000 26
;
_diffrn_measurement_device_type 'Xcalibur, Atlas, Gemini ultra'
_diffrn_measurement_method '\w scans'
_diffrn_orient_matrix_UB_11 0.0196749000
_diffrn_orient_matrix_UB_12 0.0142451000
_diffrn_orient_matrix_UB_13 0.0783066000
_diffrn_orient_matrix_UB_21 0.0257001000
_diffrn_orient_matrix_UB_22 -0.0558368000
_diffrn_orient_matrix_UB_23 -0.0370685000
_diffrn_orient_matrix_UB_31 0.0145630000
_diffrn_orient_matrix_UB_32 0.0793976000
_diffrn_orient_matrix_UB_33 -0.0400909000
_diffrn_radiation_monochromator mirror
_diffrn_radiation_type CuK\a
_diffrn_radiation_wavelength 1.54184
_diffrn_reflns_av_R_equivalents 0.0845
_diffrn_reflns_av_unetI/netI 0.0707
_diffrn_reflns_Laue_measured_fraction_full 0.979
_diffrn_reflns_Laue_measured_fraction_max 0.979
_diffrn_reflns_limit_h_max 51
_diffrn_reflns_limit_h_min -48
_diffrn_reflns_limit_k_max 18
_diffrn_reflns_limit_k_min -8
_diffrn_reflns_limit_l_max 17
_diffrn_reflns_limit_l_min -19
_diffrn_reflns_number 24462
_diffrn_reflns_point_group_measured_fraction_full 0.979
_diffrn_reflns_point_group_measured_fraction_max 0.979
_diffrn_reflns_theta_full 67.579
_diffrn_reflns_theta_max 67.579
_diffrn_reflns_theta_min 4.058
_diffrn_source 'Enhance Ultra (Cu) X-ray Source'
_exptl_absorpt_coefficient_mu 0.617
_exptl_absorpt_correction_T_max 1.00000
_exptl_absorpt_correction_T_min 0.49208
_exptl_absorpt_correction_type multi-scan
_exptl_absorpt_process_details
;
CrysAlisPro, Agilent Technologies,
Version 1.171.35.11 (release 16-05-2011 CrysAlis171 .NET)
(compiled May 16 2011,17:55:39)
Empirical absorption correction using spherical harmonics,
 implemented in SCALE3 ABSPACK scaling algorithm.
;
_exptl_crystal_colour colourless
_exptl_crystal_colour_primary colourless
_exptl_crystal_density_diffrn 1.163
_exptl_crystal_description block
_exptl_crystal_F_000 4176
_exptl_crystal_size_max 0.48
_exptl_crystal_size_mid 0.46
_exptl_crystal_size_min 0.4
_refine_diff_density_max 0.383
_refine_diff_density_min -0.233
_refine_diff_density_rms 0.050
_refine_ls_extinction_method none
_refine_ls_goodness_of_fit_ref 1.006
_refine_ls_hydrogen_treatment constr
_refine_ls_matrix_type full
_refine_ls_number_parameters 643
_refine_ls_number_reflns 9715
_refine_ls_number_restraints 0
_refine_ls_restrained_S_all 1.006
_refine_ls_R_factor_all 0.1147
_refine_ls_R_factor_gt 0.0663
_refine_ls_shift/su_max 0.001
_refine_ls_shift/su_mean 0.000
_refine_ls_structure_factor_coef Fsqd
_refine_ls_weighting_details 'w=1/[\s^2^(Fo^2^)+(0.0908P)^2^] where P=(Fo^2^+2Fc^2^)/3'
_refine_ls_weighting_scheme calc
_refine_ls_wR_factor_gt 0.1638
_refine_ls_wR_factor_ref 0.2013
_reflns_Friedel_coverage 0.000
_reflns_number_gt 5709
_reflns_number_total 9715
_reflns_threshold_expression 'I > 2\s(I)'
_cod_data_source_file ja7b13156_si_005.cif
_cod_data_source_block 170110_etp5_p_chcl3_3rd
_cod_original_cell_volume 10999(1)
_cod_database_code 4127186
_shelx_shelxl_version_number 2016/6
_chemical_oxdiff_formula 'c10 h10 o10'
_shelx_space_group_comment
;
The symmetry employed for this shelxl refinement is uniquely defined
by the following loop, which should always be used as a source of
symmetry information in preference to the above space-group names.
They are only intended as comments.
;
_cell_oxdiff_angle_alpha 90.020(5)
_cell_oxdiff_angle_beta 90.065(5)
_cell_oxdiff_angle_gamma 90.013(5)
_cell_oxdiff_length_a 43.409(3)
_cell_oxdiff_length_b 15.7019(9)
_cell_oxdiff_length_c 16.1376(10)
_cell_oxdiff_measurement_reflns_used 3468
_cell_oxdiff_volume 10999(1)
_shelx_estimated_absorpt_t_max 0.790
_shelx_estimated_absorpt_t_min 0.756
_reflns_odcompleteness_completeness 99.32
_reflns_odcompleteness_iscentric 1
_reflns_odcompleteness_theta 64.99
_olex2_refinement_description
;
1. Fixed Uiso
 At 1.2 times of:
  All C(H) groups, All C(H,H) groups
 At 1.5 times of:
  All C(H,H,H) groups
2.a Secondary CH2 refined with riding coordinates:
 C1(H1A,H1B), C8(H8A,H8B), C10(H10A,H10B), C12(H12A,H12B), C19(H19A,H19B),
 C21(H21A,H21B), C23(H23A,H23B), C30(H30A,H30B), C32(H32A,H32B), C34(H34A,H34B),
  C41(H41A,H41B), C43(H43A,H43B), C45(H45A,H45B), C52(H52A,H52B), C54(H54A,
 H54B), C57(H57A,H57B), C58(H58A,H58B), C59(H59A,H59B)
2.b Aromatic/amide H refined with riding coordinates:
 C4(H4), C7(H7), C15(H15), C18(H18), C26(H26), C29(H29), C37(H37), C40(H40),
 C48(H48), C51(H51)
2.c Idealised Me refined as rotating group:
 C9(H9A,H9B,H9C), C11(H11A,H11B,H11C), C20(H20A,H20B,H20C), C22(H22A,H22B,
 H22C), C31(H31A,H31B,H31C), C33(H33A,H33B,H33C), C42(H42A,H42B,H42C), C44(H44A,
 H44B,H44C), C53(H53A,H53B,H53C), C55(H55A,H55B,H55C), C56(H56A,H56B,H56C),
 C60(H60A,H60B,H60C)
;
_olex2_submission_special_instructions 'No special instructions were received'

loop_
_space_group_symop_operation_xyz
'x, y, z'
'-x+1/2, -y+1/2, z+1/2'
'x+1/2, -y+1/2, -z'
'-x, y, -z+1/2'
'-x, -y, -z'
'x-1/2, y-1/2, -z-1/2'
'-x-1/2, y-1/2, z'
'x, -y, z-1/2'

loop_
_atom_site_label
_atom_site_type_symbol
_atom_site_fract_x
_atom_site_fract_y
_atom_site_fract_z
_atom_site_U_iso_or_equiv
_atom_site_adp_type
_atom_site_occupancy
_atom_site_site_symmetry_order
_atom_site_calc_flag
_atom_site_refinement_flags_posn
O1 O 0.03610(5) 0.56324(13) 0.02546(12) 0.0483(5) Uani 1 1 d .
O2 O 0.02339(5) 0.90258(14) 0.10895(13) 0.0538(6) Uani 1 1 d .
O3 O 0.05339(5) 0.78344(14) -0.19231(13) 0.0500(6) Uani 1 1 d .
O4 O 0.11518(5) 1.04867(13) -0.03782(12) 0.0483(5) Uani 1 1 d .
O5 O 0.16933(5) 0.80447(15) -0.21761(13) 0.0564(6) Uani 1 1 d .
O6 O 0.21686(5) 0.92666(13) 0.07877(12) 0.0451(5) Uani 1 1 d .
O7 O 0.22553(5) 0.60075(14) -0.01462(12) 0.0498(6) Uani 1 1 d .
O8 O 0.18893(5) 0.71344(13) 0.29576(12) 0.0430(5) Uani 1 1 d .
O9 O 0.13710(5) 0.45193(13) 0.13905(13) 0.0500(6) Uani 1 1 d .
O10 O 0.07120(4) 0.70144(13) 0.30356(12) 0.0425(5) Uani 1 1 d .
C1 C 0.03833(6) 0.6019(2) 0.19279(18) 0.0419(7) Uani 1 1 d .
H1A H 0.028813 0.547834 0.174369 0.050 Uiso 1 1 calc R
H1B H 0.028147 0.619342 0.245001 0.050 Uiso 1 1 calc R
C2 C 0.03282(6) 0.66947(19) 0.12770(17) 0.0377(7) Uani 1 1 d .
C3 C 0.03214(6) 0.64777(19) 0.04375(18) 0.0383(7) Uani 1 1 d .
C4 C 0.02775(6) 0.7105(2) -0.01547(18) 0.0416(7) Uani 1 1 d .
H4 H 0.026595 0.694715 -0.072215 0.050 Uiso 1 1 calc R
C5 C 0.02500(6) 0.79581(19) 0.00606(18) 0.0375(7) Uani 1 1 d .
C6 C 0.02612(6) 0.81741(19) 0.08954(18) 0.0393(7) Uani 1 1 d .
C7 C 0.02939(6) 0.75432(19) 0.14906(18) 0.0393(7) Uani 1 1 d .
H7 H 0.029271 0.769754 0.205974 0.047 Uiso 1 1 calc R
C8 C 0.03613(8) 0.5380(2) -0.05955(19) 0.0500(8) Uani 1 1 d .
H8A H 0.051815 0.570611 -0.090803 0.060 Uiso 1 1 calc R
H8B H 0.015709 0.548769 -0.084764 0.060 Uiso 1 1 calc R
C9 C 0.04341(8) 0.4454(2) -0.0619(2) 0.0626(10) Uani 1 1 d .
H9A H 0.041119 0.424214 -0.118648 0.094 Uiso 1 1 calc GR
H9B H 0.029250 0.414624 -0.025236 0.094 Uiso 1 1 calc GR
H9C H 0.064643 0.436353 -0.043219 0.094 Uiso 1 1 calc GR
C10 C 0.03785(12) 0.9311(3) 0.1837(3) 0.0897(15) Uani 1 1 d .
H10A H 0.059598 0.912166 0.184885 0.108 Uiso 1 1 calc R
H10B H 0.027156 0.906656 0.232323 0.108 Uiso 1 1 calc R
C11 C 0.03638(11) 1.0240(3) 0.1866(3) 0.0917(15) Uani 1 1 d .
H11A H 0.045542 1.047657 0.136085 0.138 Uiso 1 1 calc GR
H11B H 0.047790 1.044617 0.235013 0.138 Uiso 1 1 calc GR
H11C H 0.014828 1.042117 0.190664 0.138 Uiso 1 1 calc GR
C12 C 0.02288(6) 0.8637(2) -0.06053(19) 0.0439(7) Uani 1 1 d .
H12A H 0.011825 0.913922 -0.038283 0.053 Uiso 1 1 calc R
H12B H 0.010954 0.841420 -0.108082 0.053 Uiso 1 1 calc R
C13 C 0.05477(6) 0.89076(19) -0.08996(18) 0.0398(7) Uani 1 1 d .
C14 C 0.06970(7) 0.84805(19) -0.15468(17) 0.0392(7) Uani 1 1 d .
C15 C 0.09927(7) 0.87179(19) -0.17788(18) 0.0415(7) Uani 1 1 d .
H15 H 0.109148 0.842041 -0.221718 0.050 Uiso 1 1 calc R
C16 C 0.11499(6) 0.93849(19) -0.13838(17) 0.0390(7) Uani 1 1 d .
C17 C 0.09966(7) 0.98069(19) -0.07510(18) 0.0419(7) Uani 1 1 d .
C18 C 0.07001(7) 0.95744(19) -0.05175(18) 0.0405(7) Uani 1 1 d .
H18 H 0.059999 0.987974 -0.008646 0.049 Uiso 1 1 calc R
C19 C 0.06605(8) 0.7446(2) -0.2643(2) 0.0569(9) Uani 1 1 d .
H19A H 0.084993 0.712736 -0.250019 0.068 Uiso 1 1 calc R
H19B H 0.071339 0.788503 -0.306026 0.068 Uiso 1 1 calc R
C20 C 0.04213(9) 0.6853(3) -0.2981(2) 0.0743(12) Uani 1 1 d .
H20A H 0.050131 0.657065 -0.347745 0.111 Uiso 1 1 calc GR
H20B H 0.023575 0.717692 -0.312363 0.111 Uiso 1 1 calc GR
H20C H 0.037033 0.642411 -0.256161 0.111 Uiso 1 1 calc GR
C21 C 0.11132(9) 1.0598(2) 0.04862(19) 0.0612(10) Uani 1 1 d .
H21A H 0.118298 1.007978 0.078183 0.073 Uiso 1 1 calc R
H21B H 0.089262 1.068779 0.061439 0.073 Uiso 1 1 calc R
C22 C 0.12951(8) 1.1343(2) 0.0768(2) 0.0554(9) Uani 1 1 d .
H22A H 0.121291 1.186198 0.051218 0.083 Uiso 1 1 calc GR
H22B H 0.151095 1.126956 0.060463 0.083 Uiso 1 1 calc GR
H22C H 0.128162 1.139108 0.137195 0.083 Uiso 1 1 calc GR
C23 C 0.14736(6) 0.9615(2) -0.16380(18) 0.0421(7) Uani 1 1 d .
H23A H 0.150629 1.023149 -0.154531 0.051 Uiso 1 1 calc R
H23B H 0.149883 0.950250 -0.223779 0.051 Uiso 1 1 calc R
C24 C 0.17161(6) 0.91179(19) -0.11619(16) 0.0371(7) Uani 1 1 d .
C25 C 0.18225(7) 0.8338(2) -0.14459(17) 0.0411(7) Uani 1 1 d .
C26 C 0.20449(7) 0.7899(2) -0.09914(17) 0.0418(7) Uani 1 1 d .
H26 H 0.212016 0.737098 -0.119663 0.050 Uiso 1 1 calc R
C27 C 0.21598(6) 0.82110(19) -0.02459(17) 0.0357(7) Uani 1 1 d .
C28 C 0.20486(6) 0.89852(19) 0.00384(17) 0.0372(7) Uani 1 1 d .
C29 C 0.18324(6) 0.94346(19) -0.04231(16) 0.0367(7) Uani 1 1 d .
H29 H 0.176254 0.997164 -0.022748 0.044 Uiso 1 1 calc R
C30 C 0.17585(9) 0.7197(2) -0.2460(2) 0.0631(10) Uani 1 1 d .
H30A H 0.158251 0.698603 -0.279188 0.076 Uiso 1 1 calc R
H30B H 0.178392 0.681561 -0.197703 0.076 Uiso 1 1 calc R
C31 C 0.20413(9) 0.7174(3) -0.2971(2) 0.0804(13) Uani 1 1 d .
H31A H 0.201543 0.754549 -0.345372 0.121 Uiso 1 1 calc GR
H31B H 0.207935 0.658934 -0.315627 0.121 Uiso 1 1 calc GR
H31C H 0.221655 0.737250 -0.263991 0.121 Uiso 1 1 calc GR
C32 C 0.20666(8) 1.0065(2) 0.11009(19) 0.0489(8) Uani 1 1 d .
H32A H 0.183959 1.006515 0.115973 0.059 Uiso 1 1 calc R
H32B H 0.212512 1.052809 0.071505 0.059 Uiso 1 1 calc R
C33 C 0.22154(8) 1.0204(2) 0.19283(19) 0.0528(9) Uani 1 1 d .
H33A H 0.243986 1.020203 0.186388 0.079 Uiso 1 1 calc GR
H33B H 0.215424 0.974657 0.230749 0.079 Uiso 1 1 calc GR
H33C H 0.214925 1.075356 0.215448 0.079 Uiso 1 1 calc GR
C34 C 0.23895(6) 0.7693(2) 0.02453(18) 0.0418(7) Uani 1 1 d .
H34A H 0.252703 0.808326 0.055448 0.050 Uiso 1 1 calc R
H34B H 0.251813 0.735603 -0.014058 0.050 Uiso 1 1 calc R
C35 C 0.22318(6) 0.70973(19) 0.08501(17) 0.0370(7) Uani 1 1 d .
C36 C 0.21557(6) 0.62701(19) 0.06237(17) 0.0368(7) Uani 1 1 d .
C37 C 0.19868(6) 0.57571(19) 0.11667(17) 0.0385(7) Uani 1 1 d .
H37 H 0.193248 0.519672 0.099947 0.046 Uiso 1 1 calc R
C38 C 0.18960(6) 0.60441(18) 0.19463(16) 0.0337(6) Uani 1 1 d .
C39 C 0.19815(6) 0.68711(19) 0.21773(17) 0.0370(7) Uani 1 1 d .
C40 C 0.21469(6) 0.73835(19) 0.16315(17) 0.0374(7) Uani 1 1 d .
H40 H 0.220312 0.794277 0.179780 0.045 Uiso 1 1 calc R
C41 C 0.22009(7) 0.5153(2) -0.03959(19) 0.0482(8) Uani 1 1 d .
H41A H 0.197702 0.504851 -0.045515 0.058 Uiso 1 1 calc R
H41B H 0.228401 0.475185 0.002127 0.058 Uiso 1 1 calc R
C42 C 0.23609(7) 0.5030(2) -0.12143(19) 0.0546(9) Uani 1 1 d .
H42A H 0.227647 0.542995 -0.162123 0.082 Uiso 1 1 calc GR
H42B H 0.232829 0.444494 -0.140767 0.082 Uiso 1 1 calc GR
H42C H 0.258204 0.513410 -0.114693 0.082 Uiso 1 1 calc GR
C43 C 0.19990(8) 0.7937(2) 0.32385(19) 0.0473(8) Uani 1 1 d .
H43A H 0.193244 0.839358 0.285489 0.057 Uiso 1 1 calc R
H43B H 0.222688 0.793567 0.326143 0.057 Uiso 1 1 calc R
C44 C 0.18689(8) 0.8088(2) 0.40811(19) 0.0545(9) Uani 1 1 d .
H44A H 0.164401 0.812921 0.404507 0.082 Uiso 1 1 calc GR
H44B H 0.195210 0.862076 0.430565 0.082 Uiso 1 1 calc GR
H44C H 0.192509 0.761455 0.444633 0.082 Uiso 1 1 calc GR
C45 C 0.17012(6) 0.55002(19) 0.25165(17) 0.0389(7) Uani 1 1 d .
H45A H 0.175051 0.564488 0.309863 0.047 Uiso 1 1 calc R
H45B H 0.175396 0.489342 0.242896 0.047 Uiso 1 1 calc R
C46 C 0.13578(6) 0.56227(18) 0.23736(17) 0.0355(7) Uani 1 1 d .
C47 C 0.11999(6) 0.51250(18) 0.18006(18) 0.0379(7) Uani 1 1 d .
C48 C 0.08847(6) 0.52460(19) 0.16729(17) 0.0386(7) Uani 1 1 d .
H48 H 0.077931 0.489080 0.128988 0.046 Uiso 1 1 calc R
C49 C 0.07221(6) 0.58722(19) 0.20919(16) 0.0358(7) Uani 1 1 d .
C50 C 0.08835(6) 0.63846(19) 0.26519(17) 0.0375(7) Uani 1 1 d .
C51 C 0.11970(6) 0.62519(18) 0.27951(17) 0.0358(7) Uani 1 1 d .
H51 H 0.130193 0.659760 0.318721 0.043 Uiso 1 1 calc R
C52 C 0.12372(8) 0.4085(2) 0.0708(2) 0.0573(9) Uani 1 1 d .
H52A H 0.113466 0.449671 0.033363 0.069 Uiso 1 1 calc R
H52B H 0.108106 0.367276 0.090554 0.069 Uiso 1 1 calc R
C53 C 0.14874(8) 0.3630(2) 0.0258(2) 0.0585(9) Uani 1 1 d .
H53A H 0.139933 0.331342 -0.020879 0.088 Uiso 1 1 calc GR
H53B H 0.159032 0.323357 0.063578 0.088 Uiso 1 1 calc GR
H53C H 0.163737 0.404514 0.004936 0.088 Uiso 1 1 calc GR
C54 C 0.08405(7) 0.7460(2) 0.3714(2) 0.0524(9) Uani 1 1 d .
H54A H 0.100837 0.783968 0.352268 0.063 Uiso 1 1 calc R
H54B H 0.092603 0.705561 0.412380 0.063 Uiso 1 1 calc R
C55 C 0.05846(8) 0.7975(2) 0.4096(2) 0.0651(10) Uani 1 1 d .
H55A H 0.050026 0.836738 0.368110 0.098 Uiso 1 1 calc GR
H55B H 0.066547 0.830192 0.456523 0.098 Uiso 1 1 calc GR
H55C H 0.042163 0.759207 0.428908 0.098 Uiso 1 1 calc GR
C56 C 0.13147(15) 0.6167(5) -0.0645(4) 0.152(3) Uani 1 1 d .
H56A H 0.118923 0.599738 -0.112232 0.229 Uiso 1 1 calc GR
H56B H 0.133689 0.568326 -0.026668 0.229 Uiso 1 1 calc GR
H56C H 0.151870 0.634842 -0.083710 0.229 Uiso 1 1 calc GR
C57 C 0.11655(13) 0.6869(4) -0.0215(4) 0.125(2) Uani 1 1 d .
H57A H 0.096457 0.665534 -0.001245 0.150 Uiso 1 1 calc R
H57B H 0.112006 0.731143 -0.063496 0.150 Uiso 1 1 calc R
C58 C 0.13156(11) 0.7296(3) 0.0482(4) 0.1030(18) Uani 1 1 d .
H58A H 0.136179 0.685391 0.090124 0.124 Uiso 1 1 calc R
H58B H 0.151598 0.751313 0.027895 0.124 Uiso 1 1 calc R
C59 C 0.11637(12) 0.7994(4) 0.0909(4) 0.118(2) Uani 1 1 d .
H59A H 0.112098 0.844422 0.049545 0.141 Uiso 1 1 calc R
H59B H 0.096204 0.778268 0.110913 0.141 Uiso 1 1 calc R
C60 C 0.13188(12) 0.8387(3) 0.1601(4) 0.1130(19) Uani 1 1 d .
H60A H 0.151253 0.864142 0.141143 0.169 Uiso 1 1 calc GR
H60B H 0.136231 0.795582 0.202392 0.169 Uiso 1 1 calc GR
H60C H 0.118679 0.883145 0.183743 0.169 Uiso 1 1 calc GR

loop_
_atom_site_aniso_label
_atom_site_aniso_U_11
_atom_site_aniso_U_22
_atom_site_aniso_U_33
_atom_site_aniso_U_23
_atom_site_aniso_U_13
_atom_site_aniso_U_12
O1 0.0575(13) 0.0492(13) 0.0383(12) -0.0093(10) -0.0042(10) 0.0001(10)
O2 0.0631(14) 0.0486(13) 0.0496(14) -0.0116(11) -0.0112(11) 0.0039(11)
O3 0.0489(13) 0.0585(14) 0.0427(13) -0.0113(11) -0.0010(10) -0.0065(11)
O4 0.0547(13) 0.0532(13) 0.0371(12) -0.0069(10) 0.0042(10) -0.0101(10)
O5 0.0690(15) 0.0660(15) 0.0343(12) -0.0136(11) -0.0108(11) 0.0094(12)
O6 0.0472(12) 0.0509(13) 0.0373(12) -0.0065(10) -0.0076(9) -0.0006(10)
O7 0.0565(13) 0.0554(14) 0.0375(12) -0.0051(10) 0.0127(10) 0.0004(11)
O8 0.0461(12) 0.0468(12) 0.0361(12) -0.0064(9) 0.0063(9) -0.0038(10)
O9 0.0458(12) 0.0519(13) 0.0522(13) -0.0182(11) -0.0100(10) 0.0074(10)
O10 0.0370(11) 0.0529(13) 0.0376(11) -0.0109(10) -0.0042(9) 0.0037(9)
C1 0.0326(16) 0.055(2) 0.0386(17) -0.0001(14) -0.0012(13) -0.0072(14)
C2 0.0249(14) 0.0527(19) 0.0356(16) -0.0044(14) -0.0020(12) -0.0046(13)
C3 0.0341(15) 0.0449(18) 0.0359(17) -0.0042(14) -0.0014(12) -0.0049(13)
C4 0.0365(16) 0.0553(19) 0.0330(16) -0.0069(15) -0.0018(13) -0.0036(14)
C5 0.0286(14) 0.0460(17) 0.0378(17) -0.0030(14) -0.0046(12) -0.0018(12)
C6 0.0299(15) 0.0486(19) 0.0394(17) -0.0069(14) -0.0029(12) -0.0011(13)
C7 0.0327(15) 0.0525(19) 0.0328(16) -0.0041(14) -0.0015(12) -0.0014(13)
C8 0.0535(19) 0.059(2) 0.0375(17) -0.0113(16) 0.0007(15) -0.0014(16)
C9 0.060(2) 0.066(2) 0.062(2) -0.0226(19) -0.0045(18) 0.0042(18)
C10 0.135(4) 0.057(3) 0.077(3) -0.023(2) -0.040(3) 0.018(3)
C11 0.099(3) 0.085(3) 0.091(3) -0.038(3) -0.009(3) 0.010(3)
C12 0.0364(16) 0.0524(19) 0.0430(18) -0.0017(15) -0.0045(13) -0.0008(14)
C13 0.0382(16) 0.0452(18) 0.0360(16) 0.0039(14) -0.0035(13) 0.0042(13)
C14 0.0428(17) 0.0434(17) 0.0315(16) 0.0014(13) -0.0043(13) 0.0011(13)
C15 0.0444(17) 0.0492(19) 0.0309(16) 0.0014(14) -0.0022(13) 0.0050(14)
C16 0.0407(16) 0.0465(18) 0.0296(15) 0.0043(14) -0.0039(13) 0.0021(13)
C17 0.0450(17) 0.0416(18) 0.0392(17) -0.0026(14) -0.0018(14) 0.0007(14)
C18 0.0436(17) 0.0425(17) 0.0354(16) -0.0044(14) 0.0028(13) 0.0012(14)
C19 0.056(2) 0.064(2) 0.050(2) -0.0212(18) -0.0005(17) -0.0009(18)
C20 0.063(2) 0.087(3) 0.073(3) -0.038(2) 0.000(2) -0.002(2)
C21 0.079(2) 0.071(2) 0.0337(18) -0.0015(17) 0.0021(17) -0.016(2)
C22 0.065(2) 0.057(2) 0.044(2) -0.0106(16) 0.0043(16) -0.0063(18)
C23 0.0453(17) 0.0503(19) 0.0308(16) 0.0032(14) -0.0010(13) -0.0014(14)
C24 0.0386(16) 0.0474(18) 0.0251(15) 0.0055(13) 0.0030(12) -0.0036(13)
C25 0.0441(17) 0.0508(19) 0.0285(16) -0.0020(14) 0.0049(13) -0.0015(14)
C26 0.0435(17) 0.0492(18) 0.0327(17) -0.0006(14) 0.0069(13) 0.0037(14)
C27 0.0338(15) 0.0447(17) 0.0288(15) 0.0015(13) 0.0054(12) -0.0013(13)
C28 0.0359(15) 0.0480(18) 0.0276(15) 0.0016(13) 0.0023(12) -0.0048(13)
C29 0.0370(15) 0.0408(17) 0.0324(16) 0.0008(13) 0.0010(12) -0.0014(13)
C30 0.071(2) 0.071(3) 0.048(2) -0.0159(19) -0.0081(18) -0.001(2)
C31 0.065(3) 0.106(3) 0.070(3) -0.015(2) 0.007(2) 0.007(2)
C32 0.0535(19) 0.051(2) 0.0426(19) -0.0063(15) -0.0038(15) 0.0027(16)
C33 0.057(2) 0.062(2) 0.0400(18) -0.0074(16) -0.0047(15) -0.0063(17)
C34 0.0349(16) 0.0510(19) 0.0394(17) 0.0003(14) 0.0053(13) -0.0010(13)
C35 0.0288(14) 0.0473(18) 0.0349(16) 0.0037(14) -0.0025(12) 0.0033(13)
C36 0.0323(14) 0.0485(18) 0.0295(15) -0.0010(13) 0.0020(12) 0.0049(13)
C37 0.0334(15) 0.0433(17) 0.0388(17) -0.0022(14) -0.0059(13) 0.0034(13)
C38 0.0298(14) 0.0407(17) 0.0307(15) 0.0018(12) -0.0018(12) 0.0059(12)
C39 0.0317(15) 0.0504(19) 0.0289(15) -0.0016(13) -0.0006(12) 0.0033(13)
C40 0.0331(15) 0.0439(17) 0.0352(16) -0.0026(13) -0.0007(12) 0.0017(13)
C41 0.0453(18) 0.059(2) 0.0405(19) -0.0091(16) 0.0026(14) 0.0015(15)
C42 0.0489(19) 0.074(2) 0.0408(19) -0.0128(17) 0.0018(15) 0.0060(17)
C43 0.0513(19) 0.051(2) 0.0393(18) -0.0078(15) 0.0050(14) -0.0045(15)
C44 0.059(2) 0.059(2) 0.0455(19) -0.0086(17) 0.0085(16) -0.0050(17)
C45 0.0351(16) 0.0463(18) 0.0353(16) 0.0003(13) -0.0041(13) 0.0031(13)
C46 0.0366(16) 0.0383(16) 0.0316(15) 0.0065(13) -0.0010(12) -0.0026(12)
C47 0.0401(16) 0.0367(16) 0.0370(17) -0.0001(13) -0.0013(13) 0.0038(13)
C48 0.0382(16) 0.0424(17) 0.0352(16) -0.0013(13) -0.0031(13) -0.0065(13)
C49 0.0329(15) 0.0450(17) 0.0294(15) 0.0004(13) 0.0005(12) -0.0046(13)
C50 0.0337(15) 0.0472(18) 0.0316(16) 0.0019(13) 0.0024(12) -0.0015(13)
C51 0.0381(16) 0.0420(17) 0.0273(15) 0.0006(13) -0.0006(12) -0.0035(13)
C52 0.054(2) 0.060(2) 0.057(2) -0.0178(18) -0.0078(17) 0.0014(17)
C53 0.052(2) 0.062(2) 0.062(2) -0.0181(18) -0.0029(17) 0.0049(17)
C54 0.0413(18) 0.061(2) 0.055(2) -0.0140(17) -0.0050(15) -0.0012(15)
C55 0.056(2) 0.068(2) 0.071(3) -0.030(2) -0.0056(19) 0.0059(19)
C56 0.130(5) 0.154(6) 0.173(7) 0.034(5) 0.045(5) 0.015(5)
C57 0.085(4) 0.127(5) 0.162(6) 0.039(5) -0.027(4) 0.019(4)
C58 0.066(3) 0.111(4) 0.132(5) 0.061(4) 0.006(3) 0.014(3)
C59 0.071(3) 0.120(5) 0.162(6) 0.042(4) -0.025(4) 0.021(3)
C60 0.080(3) 0.115(4) 0.143(5) 0.061(4) -0.006(3) 0.008(3)

loop_
_atom_type_symbol
_atom_type_description
_atom_type_scat_dispersion_real
_atom_type_scat_dispersion_imag
_atom_type_scat_source
C C 0.0181 0.0091 'International Tables Vol C Tables 4.2.6.8 and 6.1.1.4'
H H 0.0000 0.0000 'International Tables Vol C Tables 4.2.6.8 and 6.1.1.4'
O O 0.0492 0.0322 'International Tables Vol C Tables 4.2.6.8 and 6.1.1.4'

loop_
_geom_angle_atom_site_label_1
_geom_angle_atom_site_label_2
_geom_angle_atom_site_label_3
_geom_angle
C3 O1 C8 118.4(2)
C6 O2 C10 117.2(3)
C14 O3 C19 118.5(2)
C17 O4 C21 117.4(2)
C25 O5 C30 120.0(3)
C28 O6 C32 118.2(2)
C36 O7 C41 119.1(2)
C39 O8 C43 117.3(2)
C47 O9 C52 119.0(2)
C50 O10 C54 119.2(2)
H1A C1 H1B 107.8
C2 C1 H1A 109.1
C2 C1 H1B 109.1
C2 C1 C49 112.5(2)
C49 C1 H1A 109.1
C49 C1 H1B 109.1
C3 C2 C1 120.4(3)
C7 C2 C1 121.3(3)
C7 C2 C3 118.3(3)
O1 C3 C2 116.2(3)
O1 C3 C4 123.8(3)
C4 C3 C2 119.9(3)
C3 C4 H4 119.2
C3 C4 C5 121.6(3)
C5 C4 H4 119.2
C4 C5 C6 118.3(3)
C4 C5 C12 120.4(3)
C6 C5 C12 121.1(3)
O2 C6 C5 117.0(3)
O2 C6 C7 123.0(3)
C7 C6 C5 120.0(3)
C2 C7 C6 121.7(3)
C2 C7 H7 119.1
C6 C7 H7 119.1
O1 C8 H8A 110.3
O1 C8 H8B 110.3
O1 C8 C9 107.2(3)
H8A C8 H8B 108.5
C9 C8 H8A 110.3
C9 C8 H8B 110.3
C8 C9 H9A 109.5
C8 C9 H9B 109.5
C8 C9 H9C 109.5
H9A C9 H9B 109.5
H9A C9 H9C 109.5
H9B C9 H9C 109.5
O2 C10 H10A 109.9
O2 C10 H10B 109.9
O2 C10 C11 108.7(3)
H10A C10 H10B 108.3
C11 C10 H10A 109.9
C11 C10 H10B 109.9
C10 C11 H11A 109.5
C10 C11 H11B 109.5
C10 C11 H11C 109.5
H11A C11 H11B 109.5
H11A C11 H11C 109.5
H11B C11 H11C 109.5
C5 C12 H12A 109.4
C5 C12 H12B 109.4
C5 C12 C13 111.2(2)
H12A C12 H12B 108.0
C13 C12 H12A 109.4
C13 C12 H12B 109.4
C14 C13 C12 121.3(3)
C18 C13 C12 120.4(3)
C18 C13 C14 118.3(3)
O3 C14 C13 116.3(3)
O3 C14 C15 123.6(3)
C15 C14 C13 120.0(3)
C14 C15 H15 119.1
C14 C15 C16 121.8(3)
C16 C15 H15 119.1
C15 C16 C23 120.5(3)
C17 C16 C15 117.2(3)
C17 C16 C23 122.2(3)
C16 C17 O4 116.8(3)
C16 C17 C18 121.2(3)
C18 C17 O4 122.0(3)
C13 C18 C17 121.4(3)
C13 C18 H18 119.3
C17 C18 H18 119.3
O3 C19 H19A 110.3
O3 C19 H19B 110.3
O3 C19 C20 107.2(3)
H19A C19 H19B 108.5
C20 C19 H19A 110.3
C20 C19 H19B 110.3
C19 C20 H20A 109.5
C19 C20 H20B 109.5
C19 C20 H20C 109.5
H20A C20 H20B 109.5
H20A C20 H20C 109.5
H20B C20 H20C 109.5
O4 C21 H21A 109.7
O4 C21 H21B 109.7
O4 C21 C22 109.6(3)
H21A C21 H21B 108.2
C22 C21 H21A 109.7
C22 C21 H21B 109.7
C21 C22 H22A 109.5
C21 C22 H22B 109.5
C21 C22 H22C 109.5
H22A C22 H22B 109.5
H22A C22 H22C 109.5
H22B C22 H22C 109.5
C16 C23 H23A 109.1
C16 C23 H23B 109.1
C16 C23 C24 112.7(2)
H23A C23 H23B 107.8
C24 C23 H23A 109.1
C24 C23 H23B 109.1
C25 C24 C23 121.1(3)
C29 C24 C23 120.2(3)
C29 C24 C25 118.7(3)
O5 C25 C24 116.1(3)
O5 C25 C26 124.3(3)
C24 C25 C26 119.6(3)
C25 C26 H26 119.0
C27 C26 C25 121.9(3)
C27 C26 H26 119.0
C26 C27 C34 120.0(3)
C28 C27 C26 118.1(3)
C28 C27 C34 121.8(3)
O6 C28 C29 123.9(3)
C27 C28 O6 115.9(3)
C27 C28 C29 120.2(3)
C24 C29 C28 121.6(3)
C24 C29 H29 119.2
C28 C29 H29 119.2
O5 C30 H30A 109.4
O5 C30 H30B 109.4
O5 C30 C31 111.4(3)
H30A C30 H30B 108.0
C31 C30 H30A 109.4
C31 C30 H30B 109.4
C30 C31 H31A 109.5
C30 C31 H31B 109.5
C30 C31 H31C 109.5
H31A C31 H31B 109.5
H31A C31 H31C 109.5
H31B C31 H31C 109.5
O6 C32 H32A 110.1
O6 C32 H32B 110.1
O6 C32 C33 108.1(3)
H32A C32 H32B 108.4
C33 C32 H32A 110.1
C33 C32 H32B 110.1
C32 C33 H33A 109.5
C32 C33 H33B 109.5
C32 C33 H33C 109.5
H33A C33 H33B 109.5
H33A C33 H33C 109.5
H33B C33 H33C 109.5
C27 C34 H34A 109.2
C27 C34 H34B 109.2
C27 C34 C35 111.8(2)
H34A C34 H34B 107.9
C35 C34 H34A 109.2
C35 C34 H34B 109.2
C36 C35 C34 121.0(3)
C40 C35 C34 120.3(3)
C40 C35 C36 118.6(3)
O7 C36 C35 116.2(3)
O7 C36 C37 123.9(3)
C35 C36 C37 119.9(3)
C36 C37 H37 119.1
C38 C37 C36 121.9(3)
C38 C37 H37 119.1
C37 C38 C39 117.7(3)
C37 C38 C45 121.6(3)
C39 C38 C45 120.6(2)
O8 C39 C38 116.3(2)
O8 C39 C40 123.5(3)
C40 C39 C38 120.2(3)
C35 C40 C39 121.6(3)
C35 C40 H40 119.2
C39 C40 H40 119.2
O7 C41 H41A 110.3
O7 C41 H41B 110.3
O7 C41 C42 107.1(3)
H41A C41 H41B 108.6
C42 C41 H41A 110.3
C42 C41 H41B 110.3
C41 C42 H42A 109.5
C41 C42 H42B 109.5
C41 C42 H42C 109.5
H42A C42 H42B 109.5
H42A C42 H42C 109.5
H42B C42 H42C 109.5
O8 C43 H43A 110.2
O8 C43 H43B 110.2
O8 C43 C44 107.8(3)
H43A C43 H43B 108.5
C44 C43 H43A 110.2
C44 C43 H43B 110.2
C43 C44 H44A 109.5
C43 C44 H44B 109.5
C43 C44 H44C 109.5
H44A C44 H44B 109.5
H44A C44 H44C 109.5
H44B C44 H44C 109.5
C38 C45 H45A 109.1
C38 C45 H45B 109.1
C38 C45 C46 112.6(2)
H45A C45 H45B 107.8
C46 C45 H45A 109.1
C46 C45 H45B 109.1
C47 C46 C45 120.8(3)
C51 C46 C45 120.6(3)
C51 C46 C47 118.6(3)
O9 C47 C46 116.2(2)
O9 C47 C48 123.5(3)
C46 C47 C48 120.3(3)
C47 C48 H48 119.2
C49 C48 C47 121.6(3)
C49 C48 H48 119.2
C48 C49 C1 121.2(3)
C48 C49 C50 117.9(3)
C50 C49 C1 120.9(3)
O10 C50 C49 115.5(2)
O10 C50 C51 123.9(3)
C51 C50 C49 120.7(3)
C46 C51 C50 121.0(3)
C46 C51 H51 119.5
C50 C51 H51 119.5
O9 C52 H52A 110.1
O9 C52 H52B 110.1
O9 C52 C53 108.1(3)
H52A C52 H52B 108.4
C53 C52 H52A 110.1
C53 C52 H52B 110.1
C52 C53 H53A 109.5
C52 C53 H53B 109.5
C52 C53 H53C 109.5
H53A C53 H53B 109.5
H53A C53 H53C 109.5
H53B C53 H53C 109.5
O10 C54 H54A 110.3
O10 C54 H54B 110.3
O10 C54 C55 107.0(3)
H54A C54 H54B 108.6
C55 C54 H54A 110.3
C55 C54 H54B 110.3
C54 C55 H55A 109.5
C54 C55 H55B 109.5
C54 C55 H55C 109.5
H55A C55 H55B 109.5
H55A C55 H55C 109.5
H55B C55 H55C 109.5
H56A C56 H56B 109.5
H56A C56 H56C 109.5
H56B C56 H56C 109.5
C57 C56 H56A 109.5
C57 C56 H56B 109.5
C57 C56 H56C 109.5
C56 C57 H57A 107.1
C56 C57 H57B 107.1
C56 C57 C58 121.0(5)
H57A C57 H57B 106.8
C58 C57 H57A 107.1
C58 C57 H57B 107.1
C57 C58 H58A 107.2
C57 C58 H58B 107.2
H58A C58 H58B 106.8
C59 C58 C57 120.6(5)
C59 C58 H58A 107.2
C59 C58 H58B 107.2
C58 C59 H59A 107.7
C58 C59 H59B 107.7
H59A C59 H59B 107.1
C60 C59 C58 118.6(5)
C60 C59 H59A 107.7
C60 C59 H59B 107.7
C59 C60 H60A 109.5
C59 C60 H60B 109.5
C59 C60 H60C 109.5
H60A C60 H60B 109.5
H60A C60 H60C 109.5
H60B C60 H60C 109.5

loop_
_geom_bond_atom_site_label_1
_geom_bond_atom_site_label_2
_geom_bond_distance
O1 C3 1.370(3)
O1 C8 1.428(3)
O2 C6 1.378(3)
O2 C10 1.431(4)
O3 C14 1.378(3)
O3 C19 1.423(4)
O4 C17 1.398(3)
O4 C21 1.416(4)
O5 C25 1.384(3)
O5 C30 1.435(4)
O6 C28 1.389(3)
O6 C32 1.423(4)
O7 C36 1.379(3)
O7 C41 1.421(4)
O8 C39 1.385(3)
O8 C43 1.422(4)
O9 C47 1.376(3)
O9 C52 1.420(4)
O10 C50 1.384(3)
O10 C54 1.414(3)
C1 H1A 0.9900
C1 H1B 0.9900
C1 C2 1.512(4)
C1 C49 1.512(4)
C2 C3 1.397(4)
C2 C7 1.384(4)
C3 C4 1.385(4)
C4 H4 0.9500
C4 C5 1.389(4)
C5 C6 1.390(4)
C5 C12 1.517(4)
C6 C7 1.387(4)
C7 H7 0.9500
C8 H8A 0.9900
C8 H8B 0.9900
C8 C9 1.488(4)
C9 H9A 0.9800
C9 H9B 0.9800
C9 H9C 0.9800
C10 H10A 0.9900
C10 H10B 0.9900
C10 C11 1.461(5)
C11 H11A 0.9800
C11 H11B 0.9800
C11 H11C 0.9800
C12 H12A 0.9900
C12 H12B 0.9900
C12 C13 1.524(4)
C13 C14 1.400(4)
C13 C18 1.384(4)
C14 C15 1.388(4)
C15 H15 0.9500
C15 C16 1.403(4)
C16 C17 1.387(4)
C16 C23 1.508(4)
C17 C18 1.390(4)
C18 H18 0.9500
C19 H19A 0.9900
C19 H19B 0.9900
C19 C20 1.497(5)
C20 H20A 0.9800
C20 H20B 0.9800
C20 H20C 0.9800
C21 H21A 0.9900
C21 H21B 0.9900
C21 C22 1.483(4)
C22 H22A 0.9800
C22 H22B 0.9800
C22 H22C 0.9800
C23 H23A 0.9900
C23 H23B 0.9900
C23 C24 1.519(4)
C24 C25 1.387(4)
C24 C29 1.387(4)
C25 C26 1.395(4)
C26 H26 0.9500
C26 C27 1.392(4)
C27 C28 1.386(4)
C27 C34 1.511(4)
C28 C29 1.391(4)
C29 H29 0.9500
C30 H30A 0.9900
C30 H30B 0.9900
C30 C31 1.479(5)
C31 H31A 0.9800
C31 H31B 0.9800
C31 H31C 0.9800
C32 H32A 0.9900
C32 H32B 0.9900
C32 C33 1.499(4)
C33 H33A 0.9800
C33 H33B 0.9800
C33 H33C 0.9800
C34 H34A 0.9900
C34 H34B 0.9900
C34 C35 1.516(4)
C35 C36 1.389(4)
C35 C40 1.389(4)
C36 C37 1.398(4)
C37 H37 0.9500
C37 C38 1.393(4)
C38 C39 1.401(4)
C38 C45 1.514(4)
C39 C40 1.393(4)
C40 H40 0.9500
C41 H41A 0.9900
C41 H41B 0.9900
C41 C42 1.505(4)
C42 H42A 0.9800
C42 H42B 0.9800
C42 H42C 0.9800
C43 H43A 0.9900
C43 H43B 0.9900
C43 C44 1.492(4)
C44 H44A 0.9800
C44 H44B 0.9800
C44 H44C 0.9800
C45 H45A 0.9900
C45 H45B 0.9900
C45 C46 1.521(4)
C46 C47 1.391(4)
C46 C51 1.388(4)
C47 C48 1.397(4)
C48 H48 0.9500
C48 C49 1.387(4)
C49 C50 1.398(4)
C50 C51 1.396(4)
C51 H51 0.9500
C52 H52A 0.9900
C52 H52B 0.9900
C52 C53 1.489(4)
C53 H53A 0.9800
C53 H53B 0.9800
C53 H53C 0.9800
C54 H54A 0.9900
C54 H54B 0.9900
C54 C55 1.506(4)
C55 H55A 0.9800
C55 H55B 0.9800
C55 H55C 0.9800
C56 H56A 0.9800
C56 H56B 0.9800
C56 H56C 0.9800
C56 C57 1.455(8)
C57 H57A 0.9900
C57 H57B 0.9900
C57 C58 1.462(7)
C58 H58A 0.9900
C58 H58B 0.9900
C58 C59 1.453(7)
C59 H59A 0.9900
C59 H59B 0.9900
C59 C60 1.443(7)
C60 H60A 0.9800
C60 H60B 0.9800
C60 H60C 0.9800
